data_7100850
loop_
_publ_author_name
'J. Vicente'
'A. Arcas'
'J.M. Fernandez-Hernandez'
'A. Sironi'

_publ_section_title
;
An unprecedented process involving a normal and redox transmetallation
reactions between Hg and Pt, affording the unexpected
K[PtIV2(CH2C(O)Me)6(mu-Cl)3] complex. The key role of X-ray powder diffraction
in unravelling its nature and structure.
;
_journal_name_full 'Chemical Communications'
_journal_paper_doi 10.1039/b416261g
_journal_year 2005
_chemical_formula_iupac 'K [Pt2 (CH2C(O)CH3)6 Cl 3]'
_chemical_formula_moiety 'H30 C18 O6 Cl3 Pt2, K'
_chemical_formula_structural 'K [Pt2 (CH2C(O)CH3)6 Cl 3]'
_chemical_formula_sum 'C18 H30 Cl3 K O6 Pt2'
_chemical_formula_weight 878.04
_chemical_name_common 'tricloro-hexaacetonyl-bisplatinum(iv) potassium salt'
_space_group_IT_number 176
_symmetry_cell_setting hexagonal
_symmetry_space_group_name_Hall '-P 6c'
_symmetry_space_group_name_H-M 'P 63/m'
_cell_angle_alpha 90
_cell_angle_beta 90
_cell_angle_gamma 120
_cell_formula_units_Z 2
_cell_length_a 9.47294(22)
_cell_length_b 9.47294(22)
_cell_length_c 17.57073(51)
_cell_measurement_temperature 295
_cell_volume 1365.495(74)
_diffrn_ambient_temperature 295
_exptl_crystal_density_diffrn 2.135
_pd_proc_ls_prof_R_factor 0.085
_pd_proc_ls_prof_wR_expected 0.043
_pd_proc_ls_prof_wR_factor 0.111
_cod_original_formula_sum 'H30 C18 O6 K Cl3 Pt2'
_cod_database_code 7100850

loop_
_symmetry_equiv_pos_as_xyz
'-x, -y, -z'
'-x, -y, z+1/2'
'-x+y, -x, -z+1/2'
'-x+y, -x, z'
'-y, x-y, -z+1/2'
'-y, x-y, z'
'y, -x+y, -z'
'y, -x+y, z+1/2'
'x-y, x, -z'
'x-y, x, z+1/2'
'x, y, -z+1/2'
'x, y, z'

loop_
_atom_site_label
_atom_site_type_symbol
_atom_site_symmetry_multiplicity
_atom_site_fract_x
_atom_site_fract_y
_atom_site_fract_z
_atom_site_occupancy
_atom_site_B_iso_or_equiv
Pt Pt 12 0.6666667 -0.6666667 -0.84360(10) 1 2.87(31)
Cl Cl 6 0.7306(11) -0.4390(10) -0.75 1 4.87(31)
C1 C 12 0.8674385 -0.5234298 -0.5766928 1 4.87(31)
H1 H 12 0.9424749 -0.5621779 -0.5744142 1 4.87(31)
H2 H 12 0.8164007 -0.537704 -0.5285408 1 4.87(31)
C2 C 12 0.954112 -0.3506207 -0.5965513 1 4.87(31)
O O 12 0.9047561 -0.2590396 -0.57203 1 4.87(31)
C3 C 12 1.098434 -0.2847794 -0.6450502 1 4.87(31)
H4 H 12 1.069995 -0.3387934 -0.6928693 1 4.87(31)
H5 H 12 1.140017 -0.1714077 -0.6524585 1 4.87(31)
H6 H 12 1.179197 -0.3012953 -0.6213811 1 4.87(31)
K K 2 0.0 0.0 0.0 1 4.87(31)
